data_1519490
loop_
_publ_author_name
'Roberts, D. J.'
'Fujimoto, N.'
'Butler, I. R.'
'Hursthouse, Michael B.'
'Coles, Simon J.'

_publ_section_title
;
 Benzylidene-dichloro-(1,1'-bis(diphenylphosphino)ferrocene)-ruthenium
 dichloromethane solvate
;
_journal_name_full 'Crystal Structure Report Archive'
_journal_page_first 42
_journal_year 2002
_chemical_formula_sum 'C43 H38 Cl6 Fe P2 Ru'
_chemical_formula_weight 986.29
_space_group_IT_number 14
_symmetry_cell_setting monoclinic
_symmetry_space_group_name_Hall '-P 2ybc'
_symmetry_space_group_name_H-M 'P 1 21/c 1'
_atom_sites_solution_hydrogens geom
_atom_sites_solution_primary direct
_atom_sites_solution_secondary difmap
_cell_angle_alpha 90.00
_cell_angle_beta 98.6830(10)
_cell_angle_gamma 90.00
_cell_formula_units_Z 4
_cell_length_a 13.9569(2)
_cell_length_b 14.6122(2)
_cell_length_c 20.0025(4)
_cell_measurement_reflns_used 20425
_cell_measurement_temperature 120(2)
_cell_measurement_theta_max 27.48
_cell_measurement_theta_min 2.91
_cell_volume 4032.58(11)
_computing_cell_refinement 'DENZO & COLLECT'
_computing_data_collection 'DENZO (Otwinowski & Minor, 1997) & COLLECT (Hooft, 1998)'
_computing_data_reduction 'DENZO & COLLECT'
_computing_molecular_graphics 'PLATON (Spek, 1990)'
_computing_structure_refinement 'SHELXL-97 (Sheldrick, 1997)'
_computing_structure_solution 'SHELXS-97 (Sheldrick, 1997)'
_diffrn_ambient_temperature 120(2)
_diffrn_detector_area_resol_mean 9.091
_diffrn_measured_fraction_theta_full 0.994
_diffrn_measured_fraction_theta_max 0.994
_diffrn_measurement_device_type 'Bruker-Nonius KappaCCD'
_diffrn_measurement_method '\f & \w scans'
_diffrn_radiation_monochromator graphite
_diffrn_radiation_source 'Bruker-Nonius FR591 rotating anode'
_diffrn_radiation_type MoK\a
_diffrn_radiation_wavelength 0.71073
_diffrn_reflns_av_R_equivalents 0.0525
_diffrn_reflns_av_sigmaI/netI 0.0570
_diffrn_reflns_limit_h_max 18
_diffrn_reflns_limit_h_min -16
_diffrn_reflns_limit_k_max 18
_diffrn_reflns_limit_k_min -17
_diffrn_reflns_limit_l_max 23
_diffrn_reflns_limit_l_min -25
_diffrn_reflns_number 33883
_diffrn_reflns_theta_full 27.49
_diffrn_reflns_theta_max 27.49
_diffrn_reflns_theta_min 2.95
_exptl_absorpt_coefficient_mu 1.243
_exptl_absorpt_correction_T_max 0.9291
_exptl_absorpt_correction_T_min 0.8072
_exptl_absorpt_correction_type multi-scan
_exptl_absorpt_process_details 'SORTAV Blessing (1997)'
_exptl_crystal_colour orange
_exptl_crystal_density_diffrn 1.625
_exptl_crystal_density_method 'not measured'
_exptl_crystal_description block
_exptl_crystal_F_000 1992
_exptl_crystal_size_max 0.18
_exptl_crystal_size_mid 0.14
_exptl_crystal_size_min 0.06
_refine_diff_density_max 1.126
_refine_diff_density_min -1.262
_refine_diff_density_rms 0.101
_refine_ls_extinction_method none
_refine_ls_goodness_of_fit_ref 1.016
_refine_ls_matrix_type full
_refine_ls_number_parameters 482
_refine_ls_number_reflns 9187
_refine_ls_number_restraints 0
_refine_ls_restrained_S_all 1.016
_refine_ls_R_factor_all 0.0595
_refine_ls_R_factor_gt 0.0385
_refine_ls_shift/su_max 0.002
_refine_ls_shift/su_mean 0.000
_refine_ls_structure_factor_coef Fsqd
_refine_ls_weighting_details 'calc w=1/[\s^2^(Fo^2^)+(0.0432P)^2^+2.9747P] where P=(Fo^2^+2Fc^2^)/3'
_refine_ls_weighting_scheme calc
_refine_ls_wR_factor_gt 0.0855
_refine_ls_wR_factor_ref 0.0947
_reflns_number_gt 7133
_reflns_number_total 9187
_reflns_threshold_expression >2\s(I)
_cod_data_source_file eCrystal-42.cif
_cod_data_source_block 02src310
_cod_depositor_comments
;
Citation :
Roberts, D. J. and Fujimoto, N. and Butler, I. R. and 
Hursthouse, Michael B. and Coles, Simon J. (2002) 
University of Southampton, Crystal Structure Report Archive. 
(doi:10.5258/ecrystals/42)

More at:
http://ecrystals.chem.soton.ac.uk/42/

The following automatic conversions were performed:

'_symmetry_cell_setting' value 'Monoclinic' changed to 'monoclinic'
according to the built-in table from CIF Core dictionary named
'cif_core.dic' version 2.4.1 from 2010-06-29.

Automatic conversion script
Id: cif_fix_values 3271 2015-04-21 07:52:19Z andrius 
;
_cod_original_sg_symbol_H-M P2(1)/c
_cod_database_code 1519490

loop_
_symmetry_equiv_pos_as_xyz
'x, y, z'
'-x, y+1/2, -z+1/2'
'-x, -y, -z'
'x, -y-1/2, z-1/2'

loop_
_atom_site_label
_atom_site_type_symbol
_atom_site_fract_x
_atom_site_fract_y
_atom_site_fract_z
_atom_site_U_iso_or_equiv
_atom_site_adp_type
_atom_site_occupancy
_atom_site_symmetry_multiplicity
_atom_site_calc_flag
_atom_site_refinement_flags
_atom_site_disorder_assembly
_atom_site_disorder_group
C1 C 0.9065(2) 0.47957(19) 0.09520(15) 0.0191(6) Uani 1 1 d . . .
C2 C 0.8588(2) 0.5076(2) 0.02935(15) 0.0245(7) Uani 1 1 d . . .
H2 H 0.8086 0.4753 0.0017 0.029 Uiso 1 1 calc R . .
C3 C 0.9000(2) 0.5922(2) 0.01295(17) 0.0303(8) Uani 1 1 d . . .
H3 H 0.8821 0.6260 -0.0276 0.036 Uiso 1 1 calc R . .
C4 C 0.9717(2) 0.6174(2) 0.06666(17) 0.0281(7) Uani 1 1 d . . .
H4 H 1.0104 0.6710 0.0686 0.034 Uiso 1 1 calc R . .
C5 C 0.9766(2) 0.54932(19) 0.11762(16) 0.0223(6) Uani 1 1 d . . .
H5 H 1.0191 0.5498 0.1595 0.027 Uiso 1 1 calc R . .
C6 C 0.7437(2) 0.59167(19) 0.16418(15) 0.0181(6) Uani 1 1 d . . .
C7 C 0.6983(2) 0.62990(19) 0.10110(15) 0.0206(6) Uani 1 1 d . . .
H7 H 0.6447 0.6044 0.0722 0.025 Uiso 1 1 calc R . .
C9 C 0.8205(2) 0.72760(19) 0.14484(16) 0.0230(6) Uani 1 1 d . . .
H9 H 0.8635 0.7784 0.1500 0.028 Uiso 1 1 calc R . .
C10 C 0.8194(2) 0.65465(19) 0.19158(15) 0.0190(6) Uani 1 1 d . . .
H10 H 0.8610 0.6483 0.2335 0.023 Uiso 1 1 calc R . .
C11 C 0.81525(19) 0.29917(19) 0.08412(15) 0.0186(6) Uani 1 1 d . . .
C12 C 0.7471(2) 0.24423(19) 0.10879(16) 0.0221(6) Uani 1 1 d . . .
H12 H 0.7404 0.2466 0.1553 0.027 Uiso 1 1 calc R . .
C13 C 0.6887(2) 0.1859(2) 0.06548(18) 0.0303(7) Uani 1 1 d . . .
H13 H 0.6419 0.1488 0.0825 0.036 Uiso 1 1 calc R . .
C14 C 0.6980(2) 0.1814(2) -0.00163(19) 0.0365(9) Uani 1 1 d . . .
H14 H 0.6576 0.1416 -0.0309 0.044 Uiso 1 1 calc R . .
C15 C 0.7665(2) 0.2351(2) -0.02698(17) 0.0330(8) Uani 1 1 d . . .
H15 H 0.7729 0.2318 -0.0735 0.040 Uiso 1 1 calc R . .
C16 C 0.8254(2) 0.2933(2) 0.01586(15) 0.0245(7) Uani 1 1 d . . .
H16 H 0.8729 0.3293 -0.0013 0.029 Uiso 1 1 calc R . .
C17 C 1.01241(19) 0.32499(18) 0.14843(14) 0.0171(6) Uani 1 1 d . . .
C18 C 1.0905(2) 0.36828(19) 0.18778(16) 0.0219(6) Uani 1 1 d . . .
H18 H 1.0798 0.4223 0.2121 0.026 Uiso 1 1 calc R . .
C19 C 1.1833(2) 0.3332(2) 0.19173(16) 0.0243(7) Uani 1 1 d . . .
H19 H 1.2361 0.3640 0.2178 0.029 Uiso 1 1 calc R . .
C20 C 1.1994(2) 0.2534(2) 0.15790(15) 0.0233(6) Uani 1 1 d . . .
H20 H 1.2632 0.2297 0.1603 0.028 Uiso 1 1 calc R . .
C21 C 1.1222(2) 0.2086(2) 0.12076(16) 0.0246(7) Uani 1 1 d . . .
H21 H 1.1329 0.1530 0.0983 0.030 Uiso 1 1 calc R . .
C22 C 1.0290(2) 0.24381(19) 0.11588(15) 0.0208(6) Uani 1 1 d . . .
H22 H 0.9763 0.2123 0.0902 0.025 Uiso 1 1 calc R . .
C23 C 0.6120(2) 0.43949(18) 0.14826(15) 0.0193(6) Uani 1 1 d . . .
C24 C 0.6169(2) 0.4287(2) 0.07955(15) 0.0236(6) Uani 1 1 d . . .
H24 H 0.6718 0.4510 0.0617 0.028 Uiso 1 1 calc R . .
C25 C 0.5431(3) 0.3859(2) 0.03715(18) 0.0322(8) Uani 1 1 d . . .
H25 H 0.5469 0.3799 -0.0097 0.039 Uiso 1 1 calc R . .
C26 C 0.4644(3) 0.3523(2) 0.06280(19) 0.0362(9) Uani 1 1 d . . .
H26 H 0.4137 0.3227 0.0336 0.043 Uiso 1 1 calc R . .
C27 C 0.4585(2) 0.3611(2) 0.13066(19) 0.0337(8) Uani 1 1 d . . .
H27 H 0.4038 0.3374 0.1480 0.040 Uiso 1 1 calc R . .
C28 C 0.5318(2) 0.4045(2) 0.17374(17) 0.0258(7) Uani 1 1 d . . .
H28 H 0.5274 0.4103 0.2205 0.031 Uiso 1 1 calc R . .
C29 C 0.65727(19) 0.53900(18) 0.27417(15) 0.0185(6) Uani 1 1 d . . .
C30 C 0.5758(2) 0.59432(19) 0.25800(16) 0.0216(6) Uani 1 1 d . . .
H30 H 0.5489 0.6035 0.2120 0.026 Uiso 1 1 calc R . .
C31 C 0.5336(2) 0.6364(2) 0.30889(18) 0.0266(7) Uani 1 1 d . . .
H31 H 0.4783 0.6744 0.2976 0.032 Uiso 1 1 calc R . .
C32 C 0.5725(2) 0.6225(2) 0.37618(17) 0.0257(7) Uani 1 1 d . . .
H32 H 0.5432 0.6503 0.4110 0.031 Uiso 1 1 calc R . .
C33 C 0.6539(2) 0.5682(2) 0.39264(16) 0.0238(6) Uani 1 1 d . . .
H33 H 0.6805 0.5591 0.4387 0.029 Uiso 1 1 calc R . .
C34 C 0.6971(2) 0.52700(19) 0.34205(15) 0.0189(6) Uani 1 1 d . . .
H34 H 0.7536 0.4907 0.3536 0.023 Uiso 1 1 calc R . .
C35 C 0.9161(2) 0.4625(2) 0.27355(15) 0.0171(6) Uani 1 1 d . . .
C36 C 0.97784(19) 0.45742(18) 0.33923(14) 0.0176(6) Uani 1 1 d . . .
C37 C 1.0562(2) 0.5181(2) 0.35215(16) 0.0266(7) Uani 1 1 d . . .
H37 H 1.0658 0.5629 0.3194 0.032 Uiso 1 1 calc R . .
C38 C 1.1195(3) 0.5131(3) 0.41234(18) 0.0397(9) Uani 1 1 d . . .
H38 H 1.1737 0.5531 0.4203 0.048 Uiso 1 1 calc R . .
C39 C 1.1038(3) 0.4503(3) 0.46035(18) 0.0398(9) Uani 1 1 d . . .
H39 H 1.1472 0.4476 0.5017 0.048 Uiso 1 1 calc R . .
C40 C 1.0260(3) 0.3910(2) 0.44964(17) 0.0309(8) Uani 1 1 d . . .
H40 H 1.0156 0.3482 0.4836 0.037 Uiso 1 1 calc R . .
C41 C 0.9633(2) 0.3941(2) 0.38938(15) 0.0237(7) Uani 1 1 d . . .
H41 H 0.9099 0.3531 0.3818 0.028 Uiso 1 1 calc R . .
C42 C 0.2481(3) 0.5820(2) 0.1769(2) 0.0410(9) Uani 1 1 d . . .
H42A H 0.1914 0.5456 0.1563 0.049 Uiso 1 1 calc R . .
H42B H 0.2287 0.6472 0.1748 0.049 Uiso 1 1 calc R . .
C43 C 0.5266(3) 0.9007(2) 0.14484(19) 0.0378(8) Uani 1 1 d . . .
H43A H 0.5419 0.9553 0.1738 0.045 Uiso 1 1 calc R . .
H43B H 0.4556 0.8914 0.1387 0.045 Uiso 1 1 calc R . .
C78 C 0.7469(2) 0.7119(2) 0.08941(16) 0.0232(6) Uani 1 1 d . . .
H78 H 0.7325 0.7500 0.0507 0.028 Uiso 1 1 calc R . .
P1 P 0.89095(5) 0.37536(5) 0.14212(4) 0.01511(15) Uani 1 1 d . . .
P2 P 0.71343(5) 0.48792(5) 0.20585(4) 0.01538(15) Uani 1 1 d . . .
Cl1 Cl 0.91355(5) 0.23531(5) 0.26820(4) 0.02177(15) Uani 1 1 d . . .
Cl2 Cl 0.70238(5) 0.31493(5) 0.29798(4) 0.02214(16) Uani 1 1 d . . .
Cl3 Cl 0.27960(8) 0.54947(6) 0.26285(6) 0.0511(3) Uani 1 1 d . . .
Cl4 Cl 0.34131(8) 0.56690(12) 0.12973(7) 0.0827(5) Uani 1 1 d . . .
Cl5 Cl 0.58366(7) 0.80540(6) 0.18574(5) 0.0441(2) Uani 1 1 d . . .
Cl6 Cl 0.56222(9) 0.92127(8) 0.06534(6) 0.0596(3) Uani 1 1 d . . .
Fe1 Fe 0.84199(3) 0.60399(3) 0.10055(2) 0.01781(10) Uani 1 1 d . . .
Ru1 Ru 0.825958(15) 0.374963(14) 0.239270(11) 0.01440(7) Uani 1 1 d . . .
H35 H 0.925(2) 0.513(2) 0.2522(16) 0.018(8) Uiso 1 1 d . . .

loop_
_atom_site_aniso_label
_atom_site_aniso_U_11
_atom_site_aniso_U_22
_atom_site_aniso_U_33
_atom_site_aniso_U_23
_atom_site_aniso_U_13
_atom_site_aniso_U_12
C1 0.0201(14) 0.0194(14) 0.0195(15) -0.0006(12) 0.0086(12) 0.0032(11)
C2 0.0312(16) 0.0242(15) 0.0190(16) -0.0002(12) 0.0068(13) 0.0053(13)
C3 0.043(2) 0.0271(16) 0.0255(18) 0.0081(14) 0.0204(16) 0.0109(14)
C4 0.0269(16) 0.0247(16) 0.037(2) 0.0034(14) 0.0191(15) 0.0019(13)
C5 0.0167(14) 0.0215(14) 0.0306(17) 0.0003(13) 0.0092(12) 0.0020(11)
C6 0.0174(14) 0.0177(13) 0.0198(15) 0.0010(11) 0.0049(12) 0.0040(11)
C7 0.0174(14) 0.0218(14) 0.0222(16) 0.0037(12) 0.0018(12) 0.0053(11)
C9 0.0268(16) 0.0152(14) 0.0284(17) 0.0003(12) 0.0089(13) 0.0016(12)
C10 0.0215(15) 0.0187(13) 0.0172(15) -0.0011(11) 0.0043(12) 0.0037(11)
C11 0.0157(13) 0.0197(14) 0.0195(15) -0.0024(11) -0.0003(11) 0.0050(11)
C12 0.0219(15) 0.0219(14) 0.0216(16) -0.0021(12) 0.0006(12) 0.0009(12)
C13 0.0205(16) 0.0247(16) 0.044(2) -0.0053(15) 0.0000(14) 0.0024(12)
C14 0.0319(19) 0.0307(17) 0.041(2) -0.0132(16) -0.0139(16) 0.0080(15)
C15 0.040(2) 0.0337(18) 0.0219(17) -0.0092(14) -0.0060(15) 0.0112(15)
C16 0.0277(16) 0.0252(15) 0.0194(16) -0.0027(12) -0.0005(13) 0.0058(13)
C17 0.0162(13) 0.0198(14) 0.0160(14) 0.0008(11) 0.0046(11) 0.0009(11)
C18 0.0193(15) 0.0202(14) 0.0258(17) -0.0028(12) 0.0020(12) 0.0016(11)
C19 0.0189(15) 0.0221(15) 0.0307(18) 0.0017(13) -0.0002(13) -0.0028(12)
C20 0.0179(14) 0.0266(16) 0.0255(17) 0.0045(13) 0.0041(12) 0.0057(12)
C21 0.0270(16) 0.0218(15) 0.0253(17) -0.0029(13) 0.0053(13) 0.0054(12)
C22 0.0214(14) 0.0199(14) 0.0208(16) -0.0002(12) 0.0019(12) 0.0015(11)
C23 0.0182(14) 0.0150(13) 0.0230(16) 0.0016(11) -0.0023(12) 0.0021(11)
C24 0.0239(15) 0.0219(15) 0.0233(17) 0.0005(12) -0.0017(13) 0.0044(12)
C25 0.041(2) 0.0255(16) 0.0253(18) 0.0024(13) -0.0108(15) 0.0008(14)
C26 0.038(2) 0.0260(17) 0.037(2) 0.0062(15) -0.0165(16) -0.0101(15)
C27 0.0256(17) 0.0334(18) 0.039(2) 0.0100(15) -0.0050(15) -0.0121(14)
C28 0.0266(16) 0.0231(15) 0.0263(17) 0.0042(13) -0.0001(13) -0.0024(12)
C29 0.0148(13) 0.0148(13) 0.0279(16) 0.0006(12) 0.0094(12) -0.0032(10)
C30 0.0187(14) 0.0213(14) 0.0257(17) 0.0022(13) 0.0061(12) -0.0005(12)
C31 0.0193(15) 0.0214(15) 0.041(2) -0.0004(14) 0.0115(14) 0.0024(12)
C32 0.0252(16) 0.0226(15) 0.0322(18) -0.0065(13) 0.0139(14) -0.0046(12)
C33 0.0257(16) 0.0245(15) 0.0224(16) -0.0058(12) 0.0081(13) -0.0076(12)
C34 0.0175(14) 0.0177(13) 0.0219(16) -0.0006(11) 0.0042(12) -0.0026(11)
C35 0.0188(14) 0.0163(14) 0.0167(14) 0.0009(12) 0.0046(11) 0.0040(11)
C36 0.0174(14) 0.0183(13) 0.0172(15) -0.0023(11) 0.0025(11) 0.0000(11)
C37 0.0295(17) 0.0263(16) 0.0236(17) 0.0015(13) 0.0027(13) -0.0085(13)
C38 0.0342(19) 0.050(2) 0.030(2) 0.0016(17) -0.0087(15) -0.0230(17)
C39 0.039(2) 0.049(2) 0.0257(19) 0.0043(16) -0.0131(16) -0.0152(17)
C40 0.0407(19) 0.0323(18) 0.0182(16) 0.0055(13) -0.0010(14) -0.0072(15)
C41 0.0265(16) 0.0265(15) 0.0176(16) 0.0002(12) 0.0015(13) -0.0070(12)
C42 0.0293(18) 0.0286(18) 0.065(3) 0.0033(18) 0.0064(18) 0.0063(15)
C43 0.037(2) 0.0383(19) 0.039(2) 0.0050(16) 0.0092(16) 0.0073(16)
C78 0.0269(16) 0.0199(14) 0.0240(16) 0.0061(12) 0.0078(13) 0.0061(12)
P1 0.0148(3) 0.0165(3) 0.0141(4) -0.0007(3) 0.0022(3) 0.0012(3)
P2 0.0148(3) 0.0166(3) 0.0148(4) 0.0003(3) 0.0023(3) 0.0000(3)
Cl1 0.0227(3) 0.0184(3) 0.0243(4) 0.0039(3) 0.0038(3) 0.0041(3)
Cl2 0.0218(4) 0.0233(3) 0.0227(4) 0.0065(3) 0.0078(3) 0.0009(3)
Cl3 0.0549(6) 0.0365(5) 0.0584(7) -0.0058(4) -0.0028(5) -0.0001(4)
Cl4 0.0456(6) 0.1393(13) 0.0616(8) -0.0226(8) 0.0030(6) 0.0434(7)
Cl5 0.0489(5) 0.0379(5) 0.0477(6) 0.0068(4) 0.0144(4) 0.0176(4)
Cl6 0.0746(8) 0.0632(7) 0.0470(6) 0.0153(5) 0.0292(6) 0.0179(6)
Fe1 0.0192(2) 0.0180(2) 0.0173(2) 0.00290(16) 0.00616(17) 0.00242(16)
Ru1 0.01462(12) 0.01546(12) 0.01307(12) 0.00099(8) 0.00196(9) 0.00065(8)

loop_
_atom_type_symbol
_atom_type_description
_atom_type_scat_dispersion_real
_atom_type_scat_dispersion_imag
_atom_type_scat_source
C C 0.0033 0.0016 'International Tables Vol C Tables 4.2.6.8 and 6.1.1.4'
H H 0.0000 0.0000 'International Tables Vol C Tables 4.2.6.8 and 6.1.1.4'
P P 0.1023 0.0942 'International Tables Vol C Tables 4.2.6.8 and 6.1.1.4'
Cl Cl 0.1484 0.1585 'International Tables Vol C Tables 4.2.6.8 and 6.1.1.4'
Fe Fe 0.3463 0.8444 'International Tables Vol C Tables 4.2.6.8 and 6.1.1.4'
Ru Ru -1.2594 0.8363 'International Tables Vol C Tables 4.2.6.8 and 6.1.1.4'

loop_
_geom_angle_atom_site_label_1
_geom_angle_atom_site_label_2
_geom_angle_atom_site_label_3
_geom_angle
_geom_angle_site_symmetry_1
_geom_angle_site_symmetry_3
C5 C1 C2 106.4(3) . .
C5 C1 P1 124.1(2) . .
C2 C1 P1 129.4(2) . .
C5 C1 Fe1 68.69(15) . .
C2 C1 Fe1 69.39(16) . .
P1 C1 Fe1 129.18(15) . .
C3 C2 C1 108.1(3) . .
C3 C2 Fe1 69.81(18) . .
C1 C2 Fe1 69.19(16) . .
C3 C2 H2 125.9 . .
C1 C2 H2 125.9 . .
Fe1 C2 H2 126.6 . .
C4 C3 C2 108.5(3) . .
C4 C3 Fe1 69.53(18) . .
C2 C3 Fe1 69.46(17) . .
C4 C3 H3 125.7 . .
C2 C3 H3 125.7 . .
Fe1 C3 H3 126.9 . .
C3 C4 C5 108.6(3) . .
C3 C4 Fe1 70.30(18) . .
C5 C4 Fe1 69.05(17) . .
C3 C4 H4 125.7 . .
C5 C4 H4 125.7 . .
Fe1 C4 H4 126.5 . .
C4 C5 C1 108.4(3) . .
C4 C5 Fe1 70.04(17) . .
C1 C5 Fe1 69.86(16) . .
C4 C5 H5 125.8 . .
C1 C5 H5 125.8 . .
Fe1 C5 H5 125.9 . .
C7 C6 C10 106.6(2) . .
C7 C6 P2 128.8(2) . .
C10 C6 P2 124.5(2) . .
C7 C6 Fe1 70.31(16) . .
C10 C6 Fe1 69.77(16) . .
P2 C6 Fe1 126.43(15) . .
C78 C7 C6 108.4(3) . .
C78 C7 Fe1 70.10(16) . .
C6 C7 Fe1 68.24(15) . .
C78 C7 H7 125.8 . .
C6 C7 H7 125.8 . .
Fe1 C7 H7 127.4 . .
C78 C9 C10 108.4(3) . .
C78 C9 Fe1 69.78(17) . .
C10 C9 Fe1 68.93(16) . .
C78 C9 H9 125.8 . .
C10 C9 H9 125.8 . .
Fe1 C9 H9 127.1 . .
C9 C10 C6 108.0(3) . .
C9 C10 Fe1 70.42(17) . .
C6 C10 Fe1 68.41(16) . .
C9 C10 H10 126.0 . .
C6 C10 H10 126.0 . .
Fe1 C10 H10 126.7 . .
C12 C11 C16 119.2(3) . .
C12 C11 P1 119.2(2) . .
C16 C11 P1 121.6(2) . .
C13 C12 C11 120.1(3) . .
C13 C12 H12 120.0 . .
C11 C12 H12 120.0 . .
C14 C13 C12 120.5(3) . .
C14 C13 H13 119.8 . .
C12 C13 H13 119.8 . .
C13 C14 C15 120.2(3) . .
C13 C14 H14 119.9 . .
C15 C14 H14 119.9 . .
C16 C15 C14 119.8(3) . .
C16 C15 H15 120.1 . .
C14 C15 H15 120.1 . .
C15 C16 C11 120.2(3) . .
C15 C16 H16 119.9 . .
C11 C16 H16 119.9 . .
C22 C17 C18 118.7(3) . .
C22 C17 P1 121.8(2) . .
C18 C17 P1 119.4(2) . .
C19 C18 C17 120.5(3) . .
C19 C18 H18 119.7 . .
C17 C18 H18 119.7 . .
C20 C19 C18 120.3(3) . .
C20 C19 H19 119.8 . .
C18 C19 H19 119.8 . .
C21 C20 C19 119.5(3) . .
C21 C20 H20 120.3 . .
C19 C20 H20 120.3 . .
C20 C21 C22 120.6(3) . .
C20 C21 H21 119.7 . .
C22 C21 H21 119.7 . .
C17 C22 C21 120.3(3) . .
C17 C22 H22 119.9 . .
C21 C22 H22 119.9 . .
C28 C23 C24 118.7(3) . .
C28 C23 P2 120.0(2) . .
C24 C23 P2 121.1(2) . .
C25 C24 C23 120.9(3) . .
C25 C24 H24 119.6 . .
C23 C24 H24 119.6 . .
C26 C25 C24 119.9(3) . .
C26 C25 H25 120.1 . .
C24 C25 H25 120.1 . .
C25 C26 C27 120.3(3) . .
C25 C26 H26 119.8 . .
C27 C26 H26 119.8 . .
C26 C27 C28 120.4(3) . .
C26 C27 H27 119.8 . .
C28 C27 H27 119.8 . .
C27 C28 C23 119.9(3) . .
C27 C28 H28 120.1 . .
C23 C28 H28 120.1 . .
C30 C29 C34 119.3(3) . .
C30 C29 P2 119.3(2) . .
C34 C29 P2 121.4(2) . .
C29 C30 C31 120.4(3) . .
C29 C30 H30 119.8 . .
C31 C30 H30 119.8 . .
C32 C31 C30 119.8(3) . .
C32 C31 H31 120.1 . .
C30 C31 H31 120.1 . .
C33 C32 C31 120.1(3) . .
C33 C32 H32 120.0 . .
C31 C32 H32 120.0 . .
C32 C33 C34 120.4(3) . .
C32 C33 H33 119.8 . .
C34 C33 H33 119.8 . .
C33 C34 C29 120.0(3) . .
C33 C34 H34 120.0 . .
C29 C34 H34 120.0 . .
C36 C35 Ru1 125.0(2) . .
C36 C35 H35 112(2) . .
Ru1 C35 H35 123(2) . .
C37 C36 C41 118.6(3) . .
C37 C36 C35 118.2(3) . .
C41 C36 C35 123.2(3) . .
C38 C37 C36 120.4(3) . .
C38 C37 H37 119.8 . .
C36 C37 H37 119.8 . .
C39 C38 C37 119.8(3) . .
C39 C38 H38 120.1 . .
C37 C38 H38 120.1 . .
C38 C39 C40 121.1(3) . .
C38 C39 H39 119.4 . .
C40 C39 H39 119.4 . .
C41 C40 C39 119.7(3) . .
C41 C40 H40 120.2 . .
C39 C40 H40 120.2 . .
C40 C41 C36 120.4(3) . .
C40 C41 H41 119.8 . .
C36 C41 H41 119.8 . .
Cl4 C42 Cl3 113.4(2) . .
Cl4 C42 H42A 108.9 . .
Cl3 C42 H42A 108.9 . .
Cl4 C42 H42B 108.9 . .
Cl3 C42 H42B 108.9 . .
H42A C42 H42B 107.7 . .
Cl5 C43 Cl6 112.9(2) . .
Cl5 C43 H43A 109.0 . .
Cl6 C43 H43A 109.0 . .
Cl5 C43 H43B 109.0 . .
Cl6 C43 H43B 109.0 . .
H43A C43 H43B 107.8 . .
C9 C78 C7 108.6(3) . .
C9 C78 Fe1 69.98(16) . .
C7 C78 Fe1 69.50(16) . .
C9 C78 H78 125.7 . .
C7 C78 H78 125.7 . .
Fe1 C78 H78 126.4 . .
C1 P1 C11 106.57(13) . .
C1 P1 C17 100.99(13) . .
C11 P1 C17 103.84(12) . .
C1 P1 Ru1 122.62(9) . .
C11 P1 Ru1 105.98(10) . .
C17 P1 Ru1 115.18(9) . .
C6 P2 C23 104.26(13) . .
C6 P2 C29 99.08(13) . .
C23 P2 C29 104.46(13) . .
C6 P2 Ru1 122.46(9) . .
C23 P2 Ru1 109.54(9) . .
C29 P2 Ru1 115.10(10) . .
C6 Fe1 C5 124.18(12) . .
C6 Fe1 C10 41.82(11) . .
C5 Fe1 C10 104.98(12) . .
C6 Fe1 C4 160.59(13) . .
C5 Fe1 C4 40.91(12) . .
C10 Fe1 C4 121.95(13) . .
C6 Fe1 C1 107.55(11) . .
C5 Fe1 C1 41.45(11) . .
C10 Fe1 C1 120.07(11) . .
C4 Fe1 C1 69.30(12) . .
C6 Fe1 C2 122.68(12) . .
C5 Fe1 C2 69.12(13) . .
C10 Fe1 C2 157.73(12) . .
C4 Fe1 C2 68.42(13) . .
C1 Fe1 C2 41.42(12) . .
C6 Fe1 C7 41.46(11) . .
C5 Fe1 C7 163.76(12) . .
C10 Fe1 C7 69.06(12) . .
C4 Fe1 C7 155.10(12) . .
C1 Fe1 C7 127.38(11) . .
C2 Fe1 C7 110.36(12) . .
C6 Fe1 C3 158.24(13) . .
C5 Fe1 C3 68.50(13) . .
C10 Fe1 C3 158.83(13) . .
C4 Fe1 C3 40.17(14) . .
C1 Fe1 C3 69.21(12) . .
C2 Fe1 C3 40.73(13) . .
C7 Fe1 C3 122.43(13) . .
C6 Fe1 C78 69.28(11) . .
C5 Fe1 C78 153.02(12) . .
C10 Fe1 C78 68.42(12) . .
C4 Fe1 C78 118.89(12) . .
C1 Fe1 C78 164.43(12) . .
C2 Fe1 C78 126.51(12) . .
C7 Fe1 C78 40.40(12) . .
C3 Fe1 C78 107.76(12) . .
C6 Fe1 C9 69.43(11) . .
C5 Fe1 C9 117.83(12) . .
C10 Fe1 C9 40.64(12) . .
C4 Fe1 C9 104.72(12) . .
C1 Fe1 C9 154.34(12) . .
C2 Fe1 C9 161.31(12) . .
C7 Fe1 C9 68.12(12) . .
C3 Fe1 C9 123.08(12) . .
C78 Fe1 C9 40.24(12) . .
C35 Ru1 P1 88.76(9) . .
C35 Ru1 P2 90.44(9) . .
P1 Ru1 P2 95.33(3) . .
C35 Ru1 Cl2 124.80(9) . .
P1 Ru1 Cl2 146.40(3) . .
P2 Ru1 Cl2 83.97(2) . .
C35 Ru1 Cl1 101.83(9) . .
P1 Ru1 Cl1 87.34(3) . .
P2 Ru1 Cl1 167.51(3) . .
Cl2 Ru1 Cl1 87.06(2) . .

loop_
_geom_bond_atom_site_label_1
_geom_bond_atom_site_label_2
_geom_bond_distance
_geom_bond_site_symmetry_2
C1 C5 1.437(4) .
C1 C2 1.443(4) .
C1 P1 1.819(3) .
C1 Fe1 2.038(3) .
C2 C3 1.422(4) .
C2 Fe1 2.041(3) .
C2 H2 0.9500 .
C3 C4 1.402(5) .
C3 Fe1 2.046(3) .
C3 H3 0.9500 .
C4 C5 1.418(4) .
C4 Fe1 2.036(3) .
C4 H4 0.9500 .
C5 Fe1 2.023(3) .
C5 H5 0.9500 .
C6 C7 1.437(4) .
C6 C10 1.445(4) .
C6 P2 1.811(3) .
C6 Fe1 2.015(3) .
C7 C78 1.414(4) .
C7 Fe1 2.043(3) .
C7 H7 0.9500 .
C9 C78 1.412(4) .
C9 C10 1.420(4) .
C9 Fe1 2.054(3) .
C9 H9 0.9500 .
C10 Fe1 2.034(3) .
C10 H10 0.9500 .
C11 C12 1.391(4) .
C11 C16 1.397(4) .
C11 P1 1.825(3) .
C12 C13 1.388(4) .
C12 H12 0.9500 .
C13 C14 1.370(5) .
C13 H13 0.9500 .
C14 C15 1.389(5) .
C14 H14 0.9500 .
C15 C16 1.387(4) .
C15 H15 0.9500 .
C16 H16 0.9500 .
C17 C22 1.389(4) .
C17 C18 1.396(4) .
C17 P1 1.835(3) .
C18 C19 1.384(4) .
C18 H18 0.9500 .
C19 C20 1.383(4) .
C19 H19 0.9500 .
C20 C21 1.378(4) .
C20 H20 0.9500 .
C21 C22 1.390(4) .
C21 H21 0.9500 .
C22 H22 0.9500 .
C23 C28 1.395(4) .
C23 C24 1.396(4) .
C23 P2 1.828(3) .
C24 C25 1.380(4) .
C24 H24 0.9500 .
C25 C26 1.373(5) .
C25 H25 0.9500 .
C26 C27 1.379(5) .
C26 H26 0.9500 .
C27 C28 1.388(4) .
C27 H27 0.9500 .
C28 H28 0.9500 .
C29 C30 1.392(4) .
C29 C34 1.398(4) .
C29 P2 1.834(3) .
C30 C31 1.394(4) .
C30 H30 0.9500 .
C31 C32 1.388(5) .
C31 H31 0.9500 .
C32 C33 1.384(4) .
C32 H32 0.9500 .
C33 C34 1.390(4) .
C33 H33 0.9500 .
C34 H34 0.9500 .
C35 C36 1.460(4) .
C35 Ru1 1.852(3) .
C35 H35 0.87(3) .
C36 C37 1.401(4) .
C36 C41 1.402(4) .
C37 C38 1.384(5) .
C37 H37 0.9500 .
C38 C39 1.369(5) .
C38 H38 0.9500 .
C39 C40 1.382(5) .
C39 H39 0.9500 .
C40 C41 1.379(4) .
C40 H40 0.9500 .
C41 H41 0.9500 .
C42 Cl4 1.732(4) .
C42 Cl3 1.775(4) .
C42 H42A 0.9900 .
C42 H42B 0.9900 .
C43 Cl5 1.745(4) .
C43 Cl6 1.762(4) .
C43 H43A 0.9900 .
C43 H43B 0.9900 .
C78 Fe1 2.051(3) .
C78 H78 0.9500 .
P1 Ru1 2.2652(8) .
P2 Ru1 2.3066(7) .
Cl1 Ru1 2.4042(7) .
Cl2 Ru1 2.3948(7) .
